data_4319244
loop_
_publ_author_name
'Ulrich Kortz'
'Salim Matta'

_publ_contact_author_address
;
Department of Chemistry
American University of Beirut
Bliss street, POB 11-0236
Beirut, LEBANON
;
_publ_contact_author_email
;
ulrich.kortz@aub.edu.lb
;
_publ_contact_author_fax
;
+961 1 74 44 61
;
_publ_contact_author_name
;
KORTZ, Ulrich
;
_publ_contact_author_phone
;
+961 3 77 64 39
;
_publ_section_title
;
 Novel, Trimeric Mn-Substituted Undecatungstosilicate,
 [(\b~2~-SiW~11~MnO~38~OH)~3~]^15-^
;
_journal_name_full 'Inorganic Chemistry'
_journal_page_first 815
_journal_page_last 817
_journal_paper_doi 10.1021/ic000950l
_journal_volume 40
_journal_year 2001
_chemical_formula_sum 'Cs0.33 K4.67 Mn O52 Si W11'
_chemical_formula_weight 3164.15
_chemical_name_systematic
; 
 ? 
;
_space_group_IT_number 173
_symmetry_cell_setting hexagonal
_symmetry_space_group_name_Hall 'P 6c'
_symmetry_space_group_name_H-M 'P 63'
_atom_sites_solution_hydrogens none
_atom_sites_solution_primary direct
_atom_sites_solution_secondary difmap
_audit_creation_method SHELXL-97
_cell_angle_alpha 90.00
_cell_angle_beta 90.00
_cell_angle_gamma 120.00
_cell_formula_units_Z 6
_cell_length_a 26.744(2)
_cell_length_b 26.744(2)
_cell_length_c 12.1309(15)
_cell_measurement_reflns_used 8192
_cell_measurement_temperature 173(2)
_cell_measurement_theta_max 28.29
_cell_measurement_theta_min 0.88
_cell_volume 7514.1(12)
_computing_cell_refinement 'Bruker SMART'
_computing_data_collection 'Bruker SMART'
_computing_data_reduction 'Bruker SHELXTL'
_computing_molecular_graphics 'Bruker SHELXTL'
_computing_publication_material 'Bruker SHELXTL'
_computing_structure_refinement 'SHELXL-97 (Sheldrick, 1997)'
_computing_structure_solution 'SHELXS-97 (Sheldrick, 1990)'
_diffrn_ambient_temperature 173(2)
_diffrn_measured_fraction_theta_full 0.994
_diffrn_measured_fraction_theta_max 0.994
_diffrn_measurement_device_type 'CCD area detector'
_diffrn_measurement_method 'omega scans'
_diffrn_radiation_monochromator graphite
_diffrn_radiation_source 'normal-focus sealed tube'
_diffrn_radiation_type MoK\a
_diffrn_radiation_wavelength 0.71073
_diffrn_reflns_av_R_equivalents 0.0879
_diffrn_reflns_av_sigmaI/netI 0.0583
_diffrn_reflns_limit_h_max 35
_diffrn_reflns_limit_h_min -35
_diffrn_reflns_limit_k_max 35
_diffrn_reflns_limit_k_min -35
_diffrn_reflns_limit_l_max 15
_diffrn_reflns_limit_l_min -16
_diffrn_reflns_number 86168
_diffrn_reflns_theta_full 28.29
_diffrn_reflns_theta_max 28.29
_diffrn_reflns_theta_min 0.88
_diffrn_standards_decay_% 0
_exptl_absorpt_coefficient_mu 26.153
_exptl_absorpt_correction_T_max 0.336
_exptl_absorpt_correction_T_min 0.130
_exptl_absorpt_correction_type multi-scan
_exptl_absorpt_process_details Blessing
_exptl_crystal_colour yellow
_exptl_crystal_density_diffrn 4.196
_exptl_crystal_density_method 'not measured'
_exptl_crystal_description column
_exptl_crystal_F_000 8256
_exptl_crystal_size_max 0.50
_exptl_crystal_size_mid 0.06
_exptl_crystal_size_min 0.06
_refine_diff_density_max 3.952
_refine_diff_density_min -3.991
_refine_diff_density_rms 0.641
_refine_ls_abs_structure_details 'Flack H D (1983), Acta Cryst. A39, 876-881'
_refine_ls_abs_structure_Flack 0.045(16)
_refine_ls_extinction_method none
_refine_ls_goodness_of_fit_ref 1.074
_refine_ls_matrix_type full
_refine_ls_number_parameters 405
_refine_ls_number_reflns 12261
_refine_ls_number_restraints 1
_refine_ls_restrained_S_all 1.074
_refine_ls_R_factor_all 0.0760
_refine_ls_R_factor_gt 0.0501
_refine_ls_shift/su_max 0.001
_refine_ls_shift/su_mean 0.000
_refine_ls_structure_factor_coef Fsqd
_refine_ls_weighting_details 'calc w=1/[\s^2^(Fo^2^)+(0.0813P)^2^+31.3967P] where P=(Fo^2^+2Fc^2^)/3'
_refine_ls_weighting_scheme calc
_refine_ls_wR_factor_gt 0.1263
_refine_ls_wR_factor_ref 0.1465
_reflns_number_gt 9312
_reflns_number_total 12261
_reflns_threshold_expression >2sigma(I)
_cod_data_source_file ic000950l.cif
_cod_data_source_block test
_cod_depositor_comments
;
The following automatic conversions were performed:

'_symmetry_cell_setting' value 'Hexagonal' changed to 'hexagonal'
according to the built-in table from CIF Core dictionary named
'cif_core.dic' version 2.4.1 from 2010-06-29.

Automatic conversion script
Id: cif_fix_values 1646 2011-03-28 12:23:43Z adriana 
;
_cod_original_cell_volume 7513.8(13)
_cod_database_code 4319244

loop_
_symmetry_equiv_pos_as_xyz
'x, y, z'
'-y, x-y, z'
'-x+y, -x, z'
'-x, -y, z+1/2'
'y, -x+y, z+1/2'
'x-y, x, z+1/2'

loop_
_atom_site_label
_atom_site_type_symbol
_atom_site_fract_x
_atom_site_fract_y
_atom_site_fract_z
_atom_site_U_iso_or_equiv
_atom_site_adp_type
_atom_site_occupancy
_atom_site_symmetry_multiplicity
_atom_site_calc_flag
_atom_site_refinement_flags
_atom_site_disorder_assembly
_atom_site_disorder_group
W1 W 0.18927(4) 0.49175(3) 0.72565(7) 0.02302(18) Uani 1 1 d . . .
W2 W 0.13613(3) 0.34621(3) 0.72699(7) 0.02316(18) Uani 1 1 d . . .
W3 W 0.04341(3) 0.39763(3) 0.72623(6) 0.02247(18) Uani 1 1 d . . .
W4 W 0.21973(3) 0.35673(3) 0.47819(8) 0.02199(16) Uani 1 1 d . . .
W5 W 0.14198(3) 0.34453(3) 0.25130(7) 0.01970(16) Uani 1 1 d . . .
W6 W 0.07702(3) 0.26329(3) 0.47440(7) 0.02050(16) Uani 1 1 d . . .
W7 W 0.04177(3) 0.40064(3) 0.24870(6) 0.01819(16) Uani 1 1 d . . .
W8 W 0.02464(3) 0.46320(3) 0.47463(7) 0.02107(16) Uani 1 1 d . . .
W9 W -0.02608(3) 0.32076(3) 0.47154(7) 0.02051(16) Uani 1 1 d . . .
W10 W 0.20068(3) 0.50378(3) 0.25553(6) 0.02029(17) Uani 1 1 d . . .
W11 W 0.1876(3) 0.5653(2) 0.4814(6) 0.0164(5) Uani 0.60 1 d P . .
Mn1 Mn 0.1860(17) 0.5702(15) 0.482(4) 0.0164(5) Uani 0.40 1 d P . .
W12 W 0.2738(4) 0.5173(5) 0.4797(10) 0.0189(8) Uani 0.40 1 d P . .
Mn2 Mn 0.2796(11) 0.5207(13) 0.487(3) 0.0189(8) Uani 0.60 1 d P . .
Cs1 Cs 0.3333 0.6667 0.2871(2) 0.0442(6) Uani 1 3 d S . .
K1 K 0.0447(2) 0.3060(2) 0.0020(5) 0.0474(13) Uani 1 1 d . . .
K2 K -0.08314(17) 0.16031(18) 0.4910(4) 0.0296(9) Uani 1 1 d . . .
K3 K 0.37905(16) 0.45608(17) 0.4992(5) 0.0306(11) Uani 1 1 d . . .
K4 K 0.2347(4) 0.4411(4) -0.0003(8) 0.024(2) Uani 0.41 1 d P . .
K5 K 0.1180(3) 0.5078(4) 0.0009(6) 0.0236(17) Uani 0.50 1 d P . .
K6 K 0.3115(4) 0.4478(4) 0.1886(8) 0.034(2) Uani 0.50 1 d P . .
K7 K 0.1453(7) 0.5721(9) -0.0332(16) 0.043(5) Uani 0.26 1 d P . .
Si1 Si 0.12662(16) 0.41503(16) 0.4799(4) 0.0082(7) Uiso 1 1 d . . .
O1SI O 0.1244(5) 0.4123(5) 0.6167(11) 0.023(3) Uiso 1 1 d . . .
O2SI O 0.1374(5) 0.3626(5) 0.4346(10) 0.020(3) Uiso 1 1 d . . .
O3SI O 0.0632(5) 0.4035(5) 0.4328(9) 0.018(3) Uiso 1 1 d . . .
O4SI O 0.1782(5) 0.4787(5) 0.4362(10) 0.020(3) Uiso 1 1 d . . .
O1M1 O 0.1912(6) 0.6363(6) 0.4979(14) 0.043(4) Uiso 1 1 d . . .
O1MN O 0.2641(5) 0.5842(5) 0.4958(13) 0.026(3) Uiso 1 1 d . . .
O1T O 0.2244(7) 0.5371(7) 0.8351(13) 0.041(4) Uiso 1 1 d . . .
O2T O 0.1410(7) 0.3048(7) 0.8259(12) 0.039(4) Uiso 1 1 d . . .
O3T O -0.0084(7) 0.3857(6) 0.8212(12) 0.038(4) Uiso 1 1 d . . .
O4T O 0.2724(5) 0.3408(6) 0.4939(13) 0.034(3) Uiso 1 1 d . . .
O5T O 0.1461(6) 0.3216(6) 0.1213(10) 0.024(3) Uiso 1 1 d . . .
O6T O 0.0377(5) 0.1900(5) 0.4915(12) 0.025(3) Uiso 1 1 d . . .
O7T O 0.0146(5) 0.3954(5) 0.1170(10) 0.023(3) Uiso 1 1 d . . .
O8T O -0.0137(5) 0.4991(5) 0.4934(11) 0.023(3) Uiso 1 1 d . . .
O9T O -0.0948(5) 0.2628(5) 0.4833(12) 0.025(3) Uiso 1 1 d . . .
O10T O 0.2184(6) 0.5274(7) 0.1234(12) 0.034(3) Uiso 1 1 d . . .
O12 O 0.1829(5) 0.4211(5) 0.7887(10) 0.024(3) Uiso 1 1 d . . .
O13 O 0.1101(5) 0.4606(5) 0.7870(10) 0.021(3) Uiso 1 1 d . . .
O23 O 0.0704(5) 0.3485(5) 0.7837(10) 0.024(3) Uiso 1 1 d . . .
O24 O 0.1979(6) 0.3587(6) 0.6263(11) 0.030(3) Uiso 1 1 d . . .
O26 O 0.0844(6) 0.2912(6) 0.6210(11) 0.027(3) Uiso 1 1 d . . .
O38 O 0.0371(6) 0.4489(6) 0.6221(11) 0.029(3) Uiso 1 1 d . . .
O39 O 0.0001(5) 0.3364(5) 0.6196(10) 0.023(3) Uiso 1 1 d . . .
O45 O 0.2065(6) 0.3432(6) 0.3184(10) 0.024(3) Uiso 1 1 d . . .
O46 O 0.1531(5) 0.2772(5) 0.4850(12) 0.024(2) Uiso 1 1 d . . .
O56 O 0.0904(6) 0.2698(6) 0.3148(10) 0.024(3) Uiso 1 1 d . . .
O57 O 0.0744(5) 0.3519(5) 0.2320(10) 0.023(3) Uiso 1 1 d . . .
O69 O 0.0145(5) 0.2803(5) 0.4536(10) 0.022(3) Uiso 1 1 d . . .
O78 O 0.0161(5) 0.4489(5) 0.3114(10) 0.022(3) Uiso 1 1 d . . .
O79 O -0.0234(5) 0.3323(5) 0.3149(10) 0.021(3) Uiso 1 1 d . . .
O89 O -0.0410(5) 0.3827(5) 0.4836(11) 0.022(2) Uiso 1 1 d . . .
O101 O 0.1947(6) 0.5652(6) 0.3157(11) 0.028(3) Uiso 1 1 d . . .
O102 O 0.2711(6) 0.5241(6) 0.3145(11) 0.030(3) Uiso 1 1 d . . .
O111 O 0.1728(6) 0.5384(6) 0.6303(11) 0.027(3) Uiso 1 1 d . . .
O112 O 0.2492(7) 0.4996(6) 0.6389(12) 0.038(4) Uiso 1 1 d . . .
O412 O 0.2604(5) 0.4341(5) 0.4619(11) 0.025(3) Uiso 1 1 d . . .
O510 O 0.1854(5) 0.4237(5) 0.2357(10) 0.023(3) Uiso 1 1 d . . .
O710 O 0.1145(5) 0.4637(5) 0.2343(11) 0.024(3) Uiso 1 1 d . . .
O811 O 0.0976(5) 0.5231(5) 0.4580(10) 0.025(3) Uiso 1 1 d . . .
O1W O 0.3139(10) 0.4402(9) 0.7114(18) 0.077(6) Uiso 1 1 d . . .
O2W O 0.1326(7) 0.4188(7) -0.0028(19) 0.054(5) Uiso 1 1 d . . .
O3W O -0.0372(6) 0.2192(6) 0.7013(11) 0.029(3) Uiso 1 1 d . . .
O4W O 0.4371(6) 0.7945(6) 0.7640(13) 0.039(4) Uiso 1 1 d . . .
O5W O -0.1158(9) 0.0687(10) 0.6335(18) 0.076(6) Uiso 1 1 d . . .
O6W O -0.0586(9) 0.1164(10) 0.3006(19) 0.081(7) Uiso 1 1 d . . .
O7W O 0.0933(5) 0.5672(5) 0.1935(9) 0.015(2) Uiso 1 1 d . . .
O8W O -0.0278(6) 0.2255(6) 0.1943(11) 0.026(3) Uiso 1 1 d . . .
O9W O 0.0898(9) 0.5688(9) 0.7135(17) 0.071(6) Uiso 1 1 d . . .
O10W O -0.1414(9) 0.0129(9) 0.255(2) 0.080(6) Uiso 1 1 d . . .
O11W O -0.0029(11) 0.1875(11) -0.028(2) 0.031(6) Uiso 0.50 1 d P . .
O12W O 0.2975(13) 0.4854(13) -0.034(3) 0.045(8) Uiso 0.50 1 d P . .
O13W O 0.2288(15) 0.6471(14) 0.133(3) 0.050(9) Uiso 0.50 1 d P . .
O14W O 0.025(2) 0.0811(19) 0.580(4) 0.080(13) Uiso 0.50 1 d P . .
O15W O 0.0287(18) 0.0789(18) 0.351(3) 0.071(12) Uiso 0.50 1 d P . .
O16W O 0.3333 0.6667 0.696(4) 0.104(15) Uiso 1 3 d S . .
O17W O 0.0000 0.0000 0.272(5) 0.042(13) Uiso 0.50 3 d SP . .

loop_
_atom_site_aniso_label
_atom_site_aniso_U_11
_atom_site_aniso_U_22
_atom_site_aniso_U_33
_atom_site_aniso_U_23
_atom_site_aniso_U_13
_atom_site_aniso_U_12
W1 0.0255(4) 0.0231(4) 0.0185(4) 0.0004(3) -0.0005(3) 0.0107(3)
W2 0.0257(4) 0.0184(4) 0.0215(4) 0.0027(3) -0.0025(3) 0.0081(3)
W3 0.0214(4) 0.0206(4) 0.0206(4) 0.0019(3) 0.0021(3) 0.0069(3)
W4 0.0163(3) 0.0162(3) 0.0341(4) 0.0005(4) -0.0028(4) 0.0086(3)
W5 0.0184(4) 0.0182(4) 0.0219(4) -0.0019(3) -0.0003(3) 0.0087(3)
W6 0.0172(3) 0.0133(3) 0.0296(4) 0.0010(3) -0.0013(3) 0.0066(3)
W7 0.0163(3) 0.0172(4) 0.0205(4) 0.0005(3) -0.0022(3) 0.0079(3)
W8 0.0149(3) 0.0170(3) 0.0318(4) -0.0001(3) 0.0010(3) 0.0083(3)
W9 0.0142(3) 0.0165(3) 0.0286(4) 0.0010(3) 0.0007(3) 0.0060(3)
W10 0.0208(4) 0.0201(4) 0.0194(4) -0.0001(3) 0.0005(3) 0.0097(3)
W11 0.0148(6) 0.0111(12) 0.0237(5) -0.0001(9) 0.0013(5) 0.0068(6)
Mn1 0.0148(6) 0.0111(12) 0.0237(5) -0.0001(9) 0.0013(5) 0.0068(6)
W12 0.012(2) 0.0164(14) 0.0237(18) -0.0007(12) -0.0039(14) 0.0032(15)
Mn2 0.012(2) 0.0164(14) 0.0237(18) -0.0007(12) -0.0039(14) 0.0032(15)
Cs1 0.0439(9) 0.0439(9) 0.0450(14) 0.000 0.000 0.0219(5)
K1 0.031(3) 0.059(3) 0.040(3) 0.003(3) -0.001(2) 0.014(2)
K2 0.0213(19) 0.038(2) 0.030(2) -0.003(2) 0.0000(19) 0.0158(18)
K3 0.020(2) 0.021(2) 0.052(3) 0.000(2) 0.000(2) 0.0112(17)
K4 0.040(6) 0.033(5) 0.016(5) -0.006(4) -0.007(4) 0.031(5)
K5 0.022(4) 0.043(5) 0.017(4) -0.008(3) -0.006(3) 0.025(4)
K6 0.035(5) 0.036(5) 0.034(5) -0.006(4) 0.001(4) 0.020(5)
K7 0.017(8) 0.071(13) 0.041(11) -0.027(10) -0.001(8) 0.022(8)

loop_
_atom_type_symbol
_atom_type_description
_atom_type_scat_dispersion_real
_atom_type_scat_dispersion_imag
_atom_type_scat_source
O O 0.0106 0.0060 'International Tables Vol C Tables 4.2.6.8 and 6.1.1.4'
Si Si 0.0817 0.0704 'International Tables Vol C Tables 4.2.6.8 and 6.1.1.4'
K K 0.2009 0.2494 'International Tables Vol C Tables 4.2.6.8 and 6.1.1.4'
Mn Mn 0.3368 0.7283 'International Tables Vol C Tables 4.2.6.8 and 6.1.1.4'
Cs Cs -0.3680 2.1192 'International Tables Vol C Tables 4.2.6.8 and 6.1.1.4'
W W -0.8490 6.8722 'International Tables Vol C Tables 4.2.6.8 and 6.1.1.4'

loop_
_geom_angle_atom_site_label_1
_geom_angle_atom_site_label_2
_geom_angle_atom_site_label_3
_geom_angle
_geom_angle_site_symmetry_1
_geom_angle_site_symmetry_3
_geom_angle_publ_flag
O1T W1 O112 102.8(7) . . ?
O1T W1 O111 103.3(7) . . ?
O112 W1 O111 92.9(6) . . ?
O1T W1 O12 97.5(6) . . ?
O112 W1 O12 89.1(6) . . ?
O111 W1 O12 158.0(5) . . ?
O1T W1 O13 95.6(6) . . ?
O112 W1 O13 160.9(6) . . ?
O111 W1 O13 87.4(5) . . ?
O12 W1 O13 83.6(5) . . ?
O1T W1 O1SI 163.6(6) . . ?
O112 W1 O1SI 89.4(6) . . ?
O111 W1 O1SI 86.7(5) . . ?
O12 W1 O1SI 71.5(5) . . ?
O13 W1 O1SI 71.5(5) . . ?
O1T W1 K5 53.1(5) . 1_556 ?
O112 W1 K5 155.0(5) . 1_556 ?
O111 W1 K5 99.1(4) . 1_556 ?
O12 W1 K5 87.8(4) . 1_556 ?
O13 W1 K5 42.6(4) . 1_556 ?
O1SI W1 K5 113.0(3) . 1_556 ?
O1T W1 K4 56.4(6) . 1_556 ?
O112 W1 K4 96.9(5) . 1_556 ?
O111 W1 K4 159.0(4) . 1_556 ?
O12 W1 K4 41.1(4) . 1_556 ?
O13 W1 K4 89.3(4) . 1_556 ?
O1SI W1 K4 111.8(3) . 1_556 ?
K5 W1 K4 65.28(18) 1_556 1_556 ?
O1T W1 K7 44.5(6) . 1_556 ?
O112 W1 K7 143.5(5) . 1_556 ?
O111 W1 K7 82.5(5) . 1_556 ?
O12 W1 K7 108.3(5) . 1_556 ?
O13 W1 K7 55.5(4) . 1_556 ?
O1SI W1 K7 126.2(4) . 1_556 ?
K5 W1 K7 21.9(3) 1_556 1_556 ?
K4 W1 K7 78.6(3) 1_556 1_556 ?
O2T W2 O12 100.7(6) . . ?
O2T W2 O23 98.0(7) . . ?
O12 W2 O23 87.5(6) . . ?
O2T W2 O26 103.7(6) . . ?
O12 W2 O26 155.5(5) . . ?
O23 W2 O26 86.8(6) . . ?
O2T W2 O24 102.8(7) . . ?
O12 W2 O24 90.7(6) . . ?
O23 W2 O24 159.1(5) . . ?
O26 W2 O24 86.3(6) . . ?
O2T W2 O1SI 168.8(6) . . ?
O12 W2 O1SI 72.5(5) . . ?
O23 W2 O1SI 73.3(5) . . ?
O26 W2 O1SI 83.1(5) . . ?
O24 W2 O1SI 86.3(5) . . ?
O2T W2 K1 57.3(5) . 1_556 ?
O12 W2 K1 86.9(4) . 1_556 ?
O23 W2 K1 41.7(4) . 1_556 ?
O26 W2 K1 104.2(4) . 1_556 ?
O24 W2 K1 159.0(4) . 1_556 ?
O1SI W2 K1 112.7(3) . 1_556 ?
O3T W3 O13 102.8(6) . . ?
O3T W3 O23 100.1(6) . . ?
O13 W3 O23 87.6(6) . . ?
O3T W3 O38 102.9(6) . . ?
O13 W3 O38 90.1(6) . . ?
O23 W3 O38 156.8(5) . . ?
O3T W3 O39 101.8(6) . . ?
O13 W3 O39 155.4(5) . . ?
O23 W3 O39 86.3(5) . . ?
O38 W3 O39 86.4(6) . . ?
O3T W3 O1SI 170.9(6) . . ?
O13 W3 O1SI 72.4(5) . . ?
O23 W3 O1SI 72.3(5) . . ?
O38 W3 O1SI 85.0(5) . . ?
O39 W3 O1SI 83.0(5) . . ?
O4T W4 O412 101.7(6) . . ?
O4T W4 O24 102.0(7) . . ?
O412 W4 O24 95.1(6) . . ?
O4T W4 O45 99.3(7) . . ?
O412 W4 O45 93.0(6) . . ?
O24 W4 O45 155.1(6) . . ?
O4T W4 O46 98.2(6) . . ?
O412 W4 O46 160.0(5) . . ?
O24 W4 O46 82.3(6) . . ?
O45 W4 O46 82.0(6) . . ?
O4T W4 O2SI 168.6(6) . . ?
O412 W4 O2SI 87.0(5) . . ?
O24 W4 O2SI 84.3(5) . . ?
O45 W4 O2SI 72.7(5) . . ?
O46 W4 O2SI 73.1(4) . . ?
O4T W4 K3 50.8(4) . . ?
O412 W4 K3 51.1(4) . . ?
O24 W4 K3 99.9(4) . . ?
O45 W4 K3 103.5(4) . . ?
O46 W4 K3 148.9(3) . . ?
O2SI W4 K3 138.0(3) . . ?
O5T W5 O510 101.5(6) . . ?
O5T W5 O45 99.4(6) . . ?
O510 W5 O45 90.5(5) . . ?
O5T W5 O57 99.0(6) . . ?
O510 W5 O57 87.3(5) . . ?
O45 W5 O57 161.5(5) . . ?
O5T W5 O56 97.9(6) . . ?
O510 W5 O56 160.3(5) . . ?
O45 W5 O56 89.7(6) . . ?
O57 W5 O56 86.2(5) . . ?
O5T W5 O2SI 170.7(5) . . ?
O510 W5 O2SI 85.8(5) . . ?
O45 W5 O2SI 74.7(5) . . ?
O57 W5 O2SI 86.8(5) . . ?
O56 W5 O2SI 75.2(5) . . ?
O5T W5 K1 47.6(4) . . ?
O510 W5 K1 100.5(4) . . ?
O45 W5 K1 146.6(4) . . ?
O57 W5 K1 51.6(4) . . ?
O56 W5 K1 89.9(4) . . ?
O2SI W5 K1 137.0(3) . . ?
O5T W5 K4 52.8(5) . . ?
O510 W5 K4 49.0(4) . . ?
O45 W5 K4 93.6(4) . . ?
O57 W5 K4 98.8(4) . . ?
O56 W5 K4 150.6(4) . . ?
O2SI W5 K4 133.7(3) . . ?
K1 W5 K4 71.53(16) . . ?
O5T W5 K6 79.7(5) . . ?
O510 W5 K6 49.3(4) . . ?
O45 W5 K6 51.7(4) . . ?
O57 W5 K6 134.2(4) . . ?
O56 W5 K6 139.5(4) . . ?
O2SI W5 K6 101.5(3) . . ?
K1 W5 K6 114.90(16) . . ?
K4 W5 K6 44.4(2) . . ?
O6T W6 O46 101.7(5) . . ?
O6T W6 O26 102.7(6) . . ?
O46 W6 O26 88.2(6) . . ?
O6T W6 O69 100.1(5) . . ?
O46 W6 O69 158.2(5) . . ?
O26 W6 O69 87.8(5) . . ?
O6T W6 O56 101.6(6) . . ?
O46 W6 O56 85.3(6) . . ?
O26 W6 O56 155.6(6) . . ?
O69 W6 O56 89.5(5) . . ?
O6T W6 O2SI 173.3(5) . . ?
O46 W6 O2SI 74.2(5) . . ?
O26 W6 O2SI 82.6(5) . . ?
O69 W6 O2SI 84.0(5) . . ?
O56 W6 O2SI 73.0(5) . . ?
O6T W6 K2 48.2(4) . . ?
O46 W6 K2 149.8(4) . . ?
O26 W6 K2 95.4(4) . . ?
O69 W6 K2 52.1(4) . . ?
O56 W6 K2 102.0(4) . . ?
O2SI W6 K2 136.1(3) . . ?
O7T W7 O710 101.2(6) . . ?
O7T W7 O78 98.4(6) . . ?
O710 W7 O78 89.4(5) . . ?
O7T W7 O57 99.4(6) . . ?
O710 W7 O57 88.9(6) . . ?
O78 W7 O57 162.1(5) . . ?
O7T W7 O79 99.3(5) . . ?
O710 W7 O79 159.2(5) . . ?
O78 W7 O79 90.8(5) . . ?
O57 W7 O79 84.5(5) . . ?
O7T W7 O3SI 170.9(5) . . ?
O710 W7 O3SI 86.0(5) . . ?
O78 W7 O3SI 75.9(5) . . ?
O57 W7 O3SI 86.2(5) . . ?
O79 W7 O3SI 73.9(4) . . ?
O7T W7 K5 53.1(4) . . ?
O710 W7 K5 48.4(4) . . ?
O78 W7 K5 92.4(4) . . ?
O57 W7 K5 99.7(4) . . ?
O79 W7 K5 152.3(4) . . ?
O3SI W7 K5 133.4(3) . . ?
O7T W7 K1 52.4(4) . . ?
O710 W7 K1 99.5(4) . . ?
O78 W7 K1 150.5(4) . . ?
O57 W7 K1 47.0(4) . . ?
O79 W7 K1 90.4(4) . . ?
O3SI W7 K1 132.4(3) . . ?
K5 W7 K1 73.71(14) . . ?
O8T W8 O811 101.5(5) . . ?
O8T W8 O38 101.5(6) . . ?
O811 W8 O38 93.6(6) . . ?
O8T W8 O89 98.4(5) . . ?
O811 W8 O89 160.2(5) . . ?
O38 W8 O89 83.0(6) . . ?
O8T W8 O78 101.1(6) . . ?
O811 W8 O78 91.6(5) . . ?
O38 W8 O78 155.2(5) . . ?
O89 W8 O78 83.9(5) . . ?
O8T W8 O3SI 170.6(5) . . ?
O811 W8 O3SI 86.1(5) . . ?
O38 W8 O3SI 83.4(5) . . ?
O89 W8 O3SI 74.1(4) . . ?
O78 W8 O3SI 72.8(5) . . ?
O8T W8 K3 49.9(4) . 3_565 ?
O811 W8 K3 51.7(4) . 3_565 ?
O38 W8 K3 98.5(4) . 3_565 ?
O89 W8 K3 148.1(3) . 3_565 ?
O78 W8 K3 103.7(4) . 3_565 ?
O3SI W8 K3 137.8(3) . 3_565 ?
O9T W9 O69 98.9(5) . . ?
O9T W9 O89 100.6(5) . . ?
O69 W9 O89 160.5(5) . . ?
O9T W9 O39 103.3(6) . . ?
O69 W9 O39 88.9(5) . . ?
O89 W9 O39 87.1(6) . . ?
O9T W9 O79 99.5(6) . . ?
O69 W9 O79 89.6(5) . . ?
O89 W9 O79 86.7(5) . . ?
O39 W9 O79 157.1(5) . . ?
O9T W9 O3SI 171.9(5) . . ?
O69 W9 O3SI 84.9(5) . . ?
O89 W9 O3SI 75.6(4) . . ?
O39 W9 O3SI 83.9(5) . . ?
O79 W9 O3SI 73.3(5) . . ?
O9T W9 K2 47.7(4) . . ?
O69 W9 K2 51.5(4) . . ?
O89 W9 K2 147.9(3) . . ?
O39 W9 K2 94.9(4) . . ?
O79 W9 K2 101.9(4) . . ?
O3SI W9 K2 136.4(3) . . ?
O9T W9 K6 56.5(5) . 6 ?
O69 W9 K6 132.8(4) . 6 ?
O89 W9 K6 61.1(4) . 6 ?
O39 W9 K6 63.5(4) . 6 ?
O79 W9 K6 130.6(4) . 6 ?
O3SI W9 K6 125.4(3) . 6 ?
K2 W9 K6 91.31(16) . 6 ?
O10T W10 O102 101.8(7) . . ?
O10T W10 O101 99.8(7) . . ?
O102 W10 O101 96.5(6) . . ?
O10T W10 O510 98.9(6) . . ?
O102 W10 O510 89.7(6) . . ?
O101 W10 O510 158.5(5) . . ?
O10T W10 O710 96.2(6) . . ?
O102 W10 O710 160.8(6) . . ?
O101 W10 O710 86.5(5) . . ?
O510 W10 O710 81.2(5) . . ?
O10T W10 O4SI 175.8(6) . . ?
O102 W10 O4SI 78.0(5) . . ?
O101 W10 O4SI 76.1(5) . . ?
O510 W10 O4SI 85.2(5) . . ?
O710 W10 O4SI 84.5(5) . . ?
O10T W10 K5 44.5(5) . . ?
O102 W10 K5 146.3(5) . . ?
O101 W10 K5 89.2(4) . . ?
O510 W10 K5 97.0(4) . . ?
O710 W10 K5 52.3(4) . . ?
O4SI W10 K5 135.4(3) . . ?
O10T W10 K4 47.1(5) . . ?
O102 W10 K4 90.7(5) . . ?
O101 W10 K4 146.9(4) . . ?
O510 W10 K4 53.0(4) . . ?
O710 W10 K4 97.0(4) . . ?
O4SI W10 K4 137.0(3) . . ?
K5 W10 K4 68.13(18) . . ?
O10T W10 K6 80.1(5) . . ?
O102 W10 K6 49.2(5) . . ?
O101 W10 K6 143.8(4) . . ?
O510 W10 K6 50.6(4) . . ?
O710 W10 K6 129.6(4) . . ?
O4SI W10 K6 102.6(3) . . ?
K5 W10 K6 113.06(18) . . ?
K4 W10 K6 45.16(19) . . ?
O10T W10 Cs1 76.0(5) . . ?
O102 W10 Cs1 54.6(4) . . ?
O101 W10 Cs1 55.3(4) . . ?
O510 W10 Cs1 140.6(3) . . ?
O710 W10 Cs1 137.9(3) . . ?
O4SI W10 Cs1 100.8(3) . . ?
K5 W10 Cs1 104.75(13) . . ?
K4 W10 Cs1 105.97(16) . . ?
K6 W10 Cs1 90.41(14) . . ?
O1MN W11 O1M1 103.0(7) . . ?
O1MN W11 O111 90.3(7) . . ?
O1M1 W11 O111 100.3(7) . . ?
O1MN W11 O101 90.1(7) . . ?
O1M1 W11 O101 98.7(7) . . ?
O111 W11 O101 160.4(6) . . ?
O1MN W11 O811 165.6(6) . . ?
O1M1 W11 O811 91.4(6) . . ?
O111 W11 O811 87.7(6) . . ?
O101 W11 O811 87.1(6) . . ?
O1MN W11 O4SI 81.0(5) . . ?
O1M1 W11 O4SI 171.6(7) . . ?
O111 W11 O4SI 86.9(5) . . ?
O101 W11 O4SI 73.7(5) . . ?
O811 W11 O4SI 84.6(5) . . ?
O1MN W11 W12 34.8(4) . . ?
O1M1 W11 W12 137.8(6) . . ?
O111 W11 W12 84.7(5) . . ?
O101 W11 W12 84.5(5) . . ?
O811 W11 W12 130.8(4) . . ?
O4SI W11 W12 46.5(4) . . ?
O1MN W11 Mn2 32.5(6) . . ?
O1M1 W11 Mn2 135.5(7) . . ?
O111 W11 Mn2 83.8(7) . . ?
O101 W11 Mn2 86.1(7) . . ?
O811 W11 Mn2 133.1(6) . . ?
O4SI W11 Mn2 49.0(6) . . ?
W12 W11 Mn2 2.6(6) . . ?
O1MN W11 K3 146.1(4) . 3_565 ?
O1M1 W11 K3 43.3(5) . 3_565 ?
O111 W11 K3 92.2(4) . 3_565 ?
O101 W11 K3 98.4(4) . 3_565 ?
O811 W11 K3 48.3(3) . 3_565 ?
O4SI W11 K3 132.9(4) . 3_565 ?
W12 W11 K3 176.8(3) . 3_565 ?
Mn2 W11 K3 175.5(6) . 3_565 ?
O1MN W11 Cs1 48.2(5) . . ?
O1M1 W11 Cs1 81.0(5) . . ?
O111 W11 Cs1 136.6(5) . . ?
O101 W11 Cs1 51.9(4) . . ?
O811 W11 Cs1 135.7(5) . . ?
O4SI W11 Cs1 96.7(4) . . ?
W12 W11 Cs1 68.0(2) . . ?
Mn2 W11 Cs1 67.5(6) . . ?
K3 W11 Cs1 114.82(16) 3_565 . ?
O1M1 Mn1 O1MN 106(2) . . ?
O1M1 Mn1 O111 105(2) . . ?
O1MN Mn1 O111 87.0(18) . . ?
O1M1 Mn1 O101 103(2) . . ?
O1MN Mn1 O101 87.1(17) . . ?
O111 Mn1 O101 152.5(19) . . ?
O1M1 Mn1 O811 97.0(17) . . ?
O1MN Mn1 O811 157.5(19) . . ?
O111 Mn1 O811 87.8(17) . . ?
O101 Mn1 O811 87.3(18) . . ?
O1M1 Mn1 O4SI 173(3) . . ?
O1MN Mn1 O4SI 75.7(11) . . ?
O111 Mn1 O4SI 82.3(13) . . ?
O101 Mn1 O4SI 70.2(12) . . ?
O811 Mn1 O4SI 81.8(13) . . ?
O1M1 Mn1 K3 45.9(11) . 3_565 ?
O1MN Mn1 K3 151.1(16) . 3_565 ?
O111 Mn1 K3 95.9(14) . 3_565 ?
O101 Mn1 K3 102.2(14) . 3_565 ?
O811 Mn1 K3 51.4(8) . 3_565 ?
O4SI Mn1 K3 133.2(15) . 3_565 ?
O1M1 Mn1 Cs1 82.0(15) . . ?
O1MN Mn1 Cs1 48.6(11) . . ?
O111 Mn1 Cs1 134.4(17) . . ?
O101 Mn1 Cs1 51.7(10) . . ?
O811 Mn1 Cs1 136.9(18) . . ?
O4SI Mn1 Cs1 94.1(12) . . ?
K3 Mn1 Cs1 117.7(9) 3_565 . ?
O1MN W12 O102 89.4(8) . . ?
O1MN W12 O112 86.7(8) . . ?
O102 W12 O112 161.8(8) . . ?
O1MN W12 O412 164.8(7) . . ?
O102 W12 O412 89.9(7) . . ?
O112 W12 O412 89.3(7) . . ?
O1MN W12 O1M1 101.3(7) . 2_665 ?
O102 W12 O1M1 98.3(8) . 2_665 ?
O112 W12 O1M1 99.9(8) . 2_665 ?
O412 W12 O1M1 93.8(7) . 2_665 ?
O1MN W12 O4SI 78.8(6) . . ?
O102 W12 O4SI 74.3(6) . . ?
O112 W12 O4SI 87.5(7) . . ?
O412 W12 O4SI 86.4(6) . . ?
O1M1 W12 O4SI 172.6(9) 2_665 . ?
O1MN W12 W11 33.0(4) . . ?
O102 W12 W11 84.4(6) . . ?
O112 W12 W11 82.5(6) . . ?
O412 W12 W11 131.9(5) . . ?
O1M1 W12 W11 134.4(6) 2_665 . ?
O4SI W12 W11 46.0(4) . . ?
O1MN W12 K3 146.7(5) . . ?
O102 W12 K3 99.4(6) . . ?
O112 W12 K3 93.6(6) . . ?
O412 W12 K3 48.1(4) . . ?
O1M1 W12 K3 45.8(5) 2_665 . ?
O4SI W12 K3 134.5(5) . . ?
W11 W12 K3 176.1(4) . . ?
O1MN W12 Cs1 48.7(5) . . ?
O102 W12 Cs1 51.2(5) . . ?
O112 W12 Cs1 132.8(6) . . ?
O412 W12 Cs1 137.8(6) . . ?
O1M1 W12 Cs1 78.7(5) 2_665 . ?
O4SI W12 Cs1 96.2(5) . . ?
W11 W12 Cs1 67.8(3) . . ?
K3 W12 Cs1 115.0(3) . . ?
O1MN Mn2 O1M1 106.6(14) . 2_665 ?
O1MN Mn2 O112 87.9(15) . . ?
O1M1 Mn2 O112 106.6(14) 2_665 . ?
O1MN Mn2 O102 86.5(13) . . ?
O1M1 Mn2 O102 99.6(15) 2_665 . ?
O112 Mn2 O102 153.7(15) . . ?
O1MN Mn2 O412 156.6(15) . . ?
O1M1 Mn2 O412 96.5(14) 2_665 . ?
O112 Mn2 O412 89.1(13) . . ?
O102 Mn2 O412 86.0(12) . . ?
O1MN Mn2 O4SI 75.0(10) . . ?
O1M1 Mn2 O4SI 168.9(18) 2_665 . ?
O112 Mn2 O4SI 84.3(12) . . ?
O102 Mn2 O4SI 69.4(9) . . ?
O412 Mn2 O4SI 81.6(9) . . ?
O1MN Mn2 W11 30.9(6) . . ?
O1M1 Mn2 W11 137.5(14) 2_665 . ?
O112 Mn2 W11 81.1(11) . . ?
O102 Mn2 W11 81.0(10) . . ?
O412 Mn2 W11 125.8(10) . . ?
O4SI Mn2 W11 44.6(6) . . ?
O1MN Mn2 K3 153.2(11) . . ?
O1M1 Mn2 K3 46.8(8) 2_665 . ?
O112 Mn2 K3 96.7(11) . . ?
O102 Mn2 K3 99.8(11) . . ?
O412 Mn2 K3 50.1(7) . . ?
O4SI Mn2 K3 131.6(11) . . ?
W11 Mn2 K3 175.6(9) . . ?
O1MN Mn2 Cs1 48.7(8) . . ?
O1M1 Mn2 Cs1 79.9(10) 2_665 . ?
O112 Mn2 Cs1 134.9(13) . . ?
O102 Mn2 Cs1 51.7(8) . . ?
O412 Mn2 Cs1 135.4(13) . . ?
O4SI Mn2 Cs1 93.8(9) . . ?
W11 Mn2 Cs1 67.2(6) . . ?
K3 Mn2 Cs1 116.7(7) . . ?
O13W Cs1 O13W 88.9(9) . 3_565 ?
O13W Cs1 O13W 88.9(9) . 2_665 ?
O13W Cs1 O13W 88.9(9) 3_565 2_665 ?
O13W Cs1 O1MN 102.4(6) . 3_565 ?
O13W Cs1 O1MN 101.0(7) 3_565 3_565 ?
O13W Cs1 O1MN 165.0(7) 2_665 3_565 ?
O13W Cs1 O1MN 165.0(7) . 2_665 ?
O13W Cs1 O1MN 102.4(6) 3_565 2_665 ?
O13W Cs1 O1MN 101.0(7) 2_665 2_665 ?
O1MN Cs1 O1MN 66.1(4) 3_565 2_665 ?
O13W Cs1 O1MN 101.0(7) . . ?
O13W Cs1 O1MN 165.0(7) 3_565 . ?
O13W Cs1 O1MN 102.4(6) 2_665 . ?
O1MN Cs1 O1MN 66.1(4) 3_565 . ?
O1MN Cs1 O1MN 66.1(4) 2_665 . ?
O13W Cs1 O102 53.6(6) . 3_565 ?
O13W Cs1 O102 88.6(6) 3_565 3_565 ?
O13W Cs1 O102 142.5(7) 2_665 3_565 ?
O1MN Cs1 O102 50.0(3) 3_565 3_565 ?
O1MN Cs1 O102 116.1(3) 2_665 3_565 ?
O1MN Cs1 O102 88.3(3) . 3_565 ?
O13W Cs1 O102 142.5(7) . 2_665 ?
O13W Cs1 O102 53.6(6) 3_565 2_665 ?
O13W Cs1 O102 88.6(6) 2_665 2_665 ?
O1MN Cs1 O102 88.3(3) 3_565 2_665 ?
O1MN Cs1 O102 50.0(3) 2_665 2_665 ?
O1MN Cs1 O102 116.1(3) . 2_665 ?
O102 Cs1 O102 119.01(8) 3_565 2_665 ?
O13W Cs1 O102 88.6(6) . . ?
O13W Cs1 O102 142.5(7) 3_565 . ?
O13W Cs1 O102 53.6(6) 2_665 . ?
O1MN Cs1 O102 116.1(3) 3_565 . ?
O1MN Cs1 O102 88.3(3) 2_665 . ?
O1MN Cs1 O102 50.0(3) . . ?
O102 Cs1 O102 119.01(9) 3_565 . ?
O102 Cs1 O102 119.01(8) 2_665 . ?
O13W Cs1 O101 89.6(6) . 3_565 ?
O13W Cs1 O101 53.2(6) 3_565 3_565 ?
O13W Cs1 O101 142.1(6) 2_665 3_565 ?
O1MN Cs1 O101 49.1(3) 3_565 3_565 ?
O1MN Cs1 O101 89.4(3) 2_665 3_565 ?
O1MN Cs1 O101 115.0(3) . 3_565 ?
O102 Cs1 O101 48.9(3) 3_565 3_565 ?
O102 Cs1 O101 70.4(3) 2_665 3_565 ?
O102 Cs1 O101 164.1(4) . 3_565 ?
O13W Cs1 O101 53.2(6) . . ?
O13W Cs1 O101 142.1(6) 3_565 . ?
O13W Cs1 O101 89.6(6) 2_665 . ?
O1MN Cs1 O101 89.4(3) 3_565 . ?
O1MN Cs1 O101 115.0(3) 2_665 . ?
O1MN Cs1 O101 49.1(3) . . ?
O102 Cs1 O101 70.4(3) 3_565 . ?
O102 Cs1 O101 164.1(4) 2_665 . ?
O102 Cs1 O101 48.9(3) . . ?
O101 Cs1 O101 118.94(8) 3_565 . ?
O13W Cs1 O101 142.1(6) . 2_665 ?
O13W Cs1 O101 89.6(6) 3_565 2_665 ?
O13W Cs1 O101 53.2(6) 2_665 2_665 ?
O1MN Cs1 O101 115.0(3) 3_565 2_665 ?
O1MN Cs1 O101 49.1(3) 2_665 2_665 ?
O1MN Cs1 O101 89.4(3) . 2_665 ?
O102 Cs1 O101 164.1(4) 3_565 2_665 ?
O102 Cs1 O101 48.9(3) 2_665 2_665 ?
O102 Cs1 O101 70.4(3) . 2_665 ?
O101 Cs1 O101 118.94(9) 3_565 2_665 ?
O101 Cs1 O101 118.94(8) . 2_665 ?
O4T K1 O2W 124.6(5) 6_554 . ?
O4T K1 O11W 79.5(6) 6_554 . ?
O2W K1 O11W 154.2(7) . . ?
O4T K1 O23 96.1(5) 6_554 1_554 ?
O2W K1 O23 68.6(6) . 1_554 ?
O11W K1 O23 102.5(7) . 1_554 ?
O4T K1 O5T 151.1(5) 6_554 . ?
O2W K1 O5T 68.2(5) . . ?
O11W K1 O5T 95.2(6) . . ?
O23 K1 O5T 112.7(4) 1_554 . ?
O4T K1 O57 101.2(4) 6_554 . ?
O2W K1 O57 70.3(5) . . ?
O11W K1 O57 117.7(7) . . ?
O23 K1 O57 138.3(4) 1_554 . ?
O5T K1 O57 56.0(3) . . ?
O4T K1 O8W 65.7(4) 6_554 . ?
O2W K1 O8W 132.2(6) . . ?
O11W K1 O8W 62.5(7) . . ?
O23 K1 O8W 157.5(4) 1_554 . ?
O5T K1 O8W 86.5(4) . . ?
O57 K1 O8W 62.0(4) . . ?
O4T K1 O7T 66.7(4) 6_554 . ?
O2W K1 O7T 65.5(4) . . ?
O11W K1 O7T 139.9(6) . . ?
O23 K1 O7T 102.1(4) 1_554 . ?
O5T K1 O7T 103.9(4) . . ?
O57 K1 O7T 53.2(3) . . ?
O8W K1 O7T 83.6(3) . . ?
O4T K1 O2T 135.5(5) 6_554 1_554 ?
O2W K1 O2T 76.0(5) . 1_554 ?
O11W K1 O2T 79.8(6) . 1_554 ?
O23 K1 O2T 51.3(4) 1_554 1_554 ?
O5T K1 O2T 69.7(3) . 1_554 ?
O57 K1 O2T 123.3(4) . 1_554 ?
O8W K1 O2T 133.3(4) . 1_554 ?
O7T K1 O2T 139.9(4) . 1_554 ?
O4T K1 W5 128.7(4) 6_554 . ?
O2W K1 W5 67.8(4) . . ?
O11W K1 W5 106.0(6) . . ?
O23 K1 W5 130.0(3) 1_554 . ?
O5T K1 W5 25.8(3) . . ?
O57 K1 W5 30.3(2) . . ?
O8W K1 W5 72.2(3) . . ?
O7T K1 W5 81.0(3) . . ?
O2T K1 W5 94.8(3) 1_554 . ?
O4T K1 W7 82.1(3) 6_554 . ?
O2W K1 W7 65.9(4) . . ?
O11W K1 W7 133.2(6) . . ?
O23 K1 W7 122.1(3) 1_554 . ?
O5T K1 W7 81.2(3) . . ?
O57 K1 W7 27.8(2) . . ?
O8W K1 W7 70.7(3) . . ?
O7T K1 W7 25.4(2) . . ?
O2T K1 W7 138.5(3) 1_554 . ?
W5 K1 W7 56.63(8) . . ?
O4T K1 W2 119.9(4) 6_554 1_554 ?
O2W K1 W2 67.0(5) . 1_554 ?
O11W K1 W2 93.9(6) . 1_554 ?
O23 K1 W2 26.8(3) 1_554 1_554 ?
O5T K1 W2 88.6(3) . 1_554 ?
O57 K1 W2 132.3(3) . 1_554 ?
O8W K1 W2 155.3(3) . 1_554 ?
O7T K1 W2 121.1(3) . 1_554 ?
O2T K1 W2 24.9(3) 1_554 1_554 ?
W5 K1 W2 110.65(12) . 1_554 ?
W7 K1 W2 132.30(15) . 1_554 ?
O5W K2 O5T 70.0(5) . 6 ?
O5W K2 O2T 114.4(6) . 6_554 ?
O5T K2 O2T 80.4(4) 6 6_554 ?
O5W K2 O6W 100.4(6) . . ?
O5T K2 O6W 141.5(5) 6 . ?
O2T K2 O6W 69.8(6) 6_554 . ?
O5W K2 O9T 136.1(6) . . ?
O5T K2 O9T 69.1(4) 6 . ?
O2T K2 O9T 73.4(4) 6_554 . ?
O6W K2 O9T 121.6(6) . . ?
O5W K2 O6T 93.2(5) . . ?
O5T K2 O6T 145.1(4) 6 . ?
O2T K2 O6T 134.4(5) 6_554 . ?
O6W K2 O6T 69.9(5) . . ?
O9T K2 O6T 111.7(4) . . ?
O5W K2 O3W 78.0(5) . . ?
O5T K2 O3W 71.6(4) 6 . ?
O2T K2 O3W 143.3(4) 6_554 . ?
O6W K2 O3W 144.8(5) . . ?
O9T K2 O3W 74.6(4) . . ?
O6T K2 O3W 75.1(4) . . ?
O5W K2 O69 140.1(5) . . ?
O5T K2 O69 118.0(4) 6 . ?
O2T K2 O69 105.6(4) 6_554 . ?
O6W K2 O69 93.6(5) . . ?
O9T K2 O69 55.3(3) . . ?
O6T K2 O69 57.0(3) . . ?
O3W K2 O69 69.4(4) . . ?
O5W K2 W6 115.0(5) . . ?
O5T K2 W6 137.3(3) 6 . ?
O2T K2 W6 126.0(4) 6_554 . ?
O6W K2 W6 81.0(5) . . ?
O9T K2 W6 85.9(2) . . ?
O6T K2 W6 25.9(2) . . ?
O3W K2 W6 68.6(3) . . ?
O69 K2 W6 31.1(2) . . ?
O5W K2 W9 144.8(5) . . ?
O5T K2 W9 91.0(3) 6 . ?
O2T K2 W9 90.1(3) 6_554 . ?
O6W K2 W9 112.2(5) . . ?
O9T K2 W9 25.9(2) . . ?
O6T K2 W9 85.9(2) . . ?
O3W K2 W9 67.7(3) . . ?
O69 K2 W9 29.6(2) . . ?
W6 K2 W9 59.98(6) . . ?
O5W K2 K1 65.5(5) . 6 ?
O5T K2 K1 43.9(3) 6 6 ?
O2T K2 K1 53.1(3) 6_554 6 ?
O6W K2 K1 97.7(5) . 6 ?
O9T K2 K1 94.5(3) . 6 ?
O6T K2 K1 153.8(3) . 6 ?
O3W K2 K1 112.7(3) . 6 ?
O69 K2 K1 149.0(3) . 6 ?
W6 K2 K1 178.70(17) . 6 ?
W9 K2 K1 120.36(12) . 6 ?
O5W K2 K4 113.0(5) . 6 ?
O5T K2 K4 43.4(3) 6 6 ?
O2T K2 K4 56.4(3) 6_554 6 ?
O6W K2 K4 124.3(5) . 6 ?
O9T K2 K4 32.9(3) . 6 ?
O6T K2 K4 144.5(3) . 6 ?
O3W K2 K4 86.9(3) . 6 ?
O69 K2 K4 88.2(3) . 6 ?
W6 K2 K4 118.77(16) . 6 ?
W9 K2 K4 58.83(13) . 6 ?
K1 K2 K4 61.63(15) 6 6 ?
O7T K3 O3T 83.3(4) 5 5_554 ?
O7T K3 O1M1 148.0(5) 5 2_665 ?
O3T K3 O1M1 128.7(5) 5_554 2_665 ?
O7T K3 O8T 69.5(4) 5 2_665 ?
O3T K3 O8T 76.0(4) 5_554 2_665 ?
O1M1 K3 O8T 112.9(4) 2_665 2_665 ?
O7T K3 O412 119.6(4) 5 . ?
O3T K3 O412 98.3(4) 5_554 . ?
O1M1 K3 O412 63.2(4) 2_665 . ?
O8T K3 O412 169.0(4) 2_665 . ?
O7T K3 O811 120.2(4) 5 2_665 ?
O3T K3 O811 102.7(4) 5_554 2_665 ?
O1M1 K3 O811 58.2(4) 2_665 2_665 ?
O8T K3 O811 55.4(3) 2_665 2_665 ?
O412 K3 O811 118.1(3) . 2_665 ?
O7T K3 O4T 70.4(4) 5 . ?
O3T K3 O4T 71.3(4) 5_554 . ?
O1M1 K3 O4T 116.7(4) 2_665 . ?
O8T K3 O4T 130.3(4) 2_665 . ?
O412 K3 O4T 54.1(3) . . ?
O811 K3 O4T 167.8(4) 2_665 . ?
O7T K3 O1W 74.9(5) 5 . ?
O3T K3 O1W 141.5(5) 5_554 . ?
O1M1 K3 O1W 78.2(5) 2_665 . ?
O8T K3 O1W 122.8(5) 2_665 . ?
O412 K3 O1W 67.4(5) . . ?
O811 K3 O1W 115.6(5) 2_665 . ?
O4T K3 O1W 71.7(5) . . ?
O7T K3 O9W 76.9(5) 5 2_665 ?
O3T K3 O9W 148.7(5) 5_554 2_665 ?
O1M1 K3 O9W 73.5(5) 2_665 2_665 ?
O8T K3 O9W 74.4(5) 2_665 2_665 ?
O412 K3 O9W 112.5(5) . 2_665 ?
O811 K3 O9W 68.2(5) 2_665 2_665 ?
O4T K3 O9W 122.5(5) . 2_665 ?
O1W K3 O9W 54.6(6) . 2_665 ?
O7T K3 W8 93.6(3) 5 2_665 ?
O3T K3 W8 90.2(3) 5_554 2_665 ?
O1M1 K3 W8 86.1(3) 2_665 2_665 ?
O8T K3 W8 26.9(2) 2_665 2_665 ?
O412 K3 W8 146.4(3) . 2_665 ?
O811 K3 W8 28.6(2) 2_665 2_665 ?
O4T K3 W8 156.4(3) . 2_665 ?
O1W K3 W8 122.0(4) . 2_665 ?
O9W K3 W8 67.4(4) 2_665 2_665 ?
O7T K3 W4 93.3(3) 5 . ?
O3T K3 W4 85.0(3) 5_554 . ?
O1M1 K3 W4 91.0(3) 2_665 . ?
O8T K3 W4 155.6(3) 2_665 . ?
O412 K3 W4 28.3(2) . . ?
O811 K3 W4 146.0(3) 2_665 . ?
O4T K3 W4 25.9(3) . . ?
O1W K3 W4 65.5(4) . . ?
O9W K3 W4 119.8(4) 2_665 . ?
W8 K3 W4 171.04(18) 2_665 . ?
O7T K3 Mn1 141.0(7) 5 2_665 ?
O3T K3 Mn1 122.4(8) 5_554 2_665 ?
O1M1 K3 Mn1 25.4(6) 2_665 2_665 ?
O8T K3 Mn1 87.5(6) 2_665 2_665 ?
O412 K3 Mn1 87.7(6) . 2_665 ?
O811 K3 Mn1 32.9(6) 2_665 2_665 ?
O4T K3 Mn1 141.8(6) . 2_665 ?
O1W K3 Mn1 93.5(8) . 2_665 ?
O9W K3 Mn1 66.5(8) 2_665 2_665 ?
W8 K3 Mn1 60.8(6) 2_665 2_665 ?
W4 K3 Mn1 115.9(6) . 2_665 ?
O12W K4 O2W 145.1(13) . . ?
O12W K4 O9T 88.2(12) . 5_554 ?
O2W K4 O9T 121.8(6) . 5_554 ?
O12W K4 O12 98.3(13) . 1_554 ?
O2W K4 O12 64.5(6) . 1_554 ?
O9T K4 O12 95.1(5) 5_554 1_554 ?
O12W K4 O10T 93.8(12) . . ?
O2W K4 O10T 67.7(5) . . ?
O9T K4 O10T 153.3(5) 5_554 . ?
O12 K4 O10T 110.9(5) 1_554 . ?
O12W K4 K6 73.3(13) . . ?
O2W K4 K6 131.0(7) . . ?
O9T K4 K6 69.0(4) 5_554 . ?
O12 K4 K6 161.9(5) 1_554 . ?
O10T K4 K6 86.0(4) . . ?
O12W K4 O510 125.5(13) . . ?
O2W K4 O510 68.9(6) . . ?
O9T K4 O510 102.6(5) 5_554 . ?
O12 K4 O510 132.6(5) 1_554 . ?
O10T K4 O510 55.2(4) . . ?
K6 K4 O510 62.1(3) . . ?
O12W K4 O5T 148.9(12) . . ?
O2W K4 O5T 66.0(5) . . ?
O9T K4 O5T 65.4(4) 5_554 . ?
O12 K4 O5T 100.2(5) 1_554 . ?
O10T K4 O5T 102.6(5) . . ?
K6 K4 O5T 81.5(4) . . ?
O510 K4 O5T 51.7(4) . . ?
O12W K4 O1T 74.3(12) . 1_554 ?
O2W K4 O1T 71.2(6) . 1_554 ?
O9T K4 O1T 138.6(5) 5_554 1_554 ?
O12 K4 O1T 52.4(4) 1_554 1_554 ?
O10T K4 O1T 66.9(4) . 1_554 ?
K6 K4 O1T 135.7(5) . 1_554 ?
O510 K4 O1T 118.2(4) . 1_554 ?
O5T K4 O1T 136.5(5) . 1_554 ?
O12W K4 W10 106.5(12) . . ?
O2W K4 W10 69.1(5) . . ?
O9T K4 W10 130.2(4) 5_554 . ?
O12 K4 W10 127.7(4) 1_554 . ?
O10T K4 W10 24.8(3) . . ?
K6 K4 W10 70.4(2) . . ?
O510 K4 W10 30.9(2) . . ?
O5T K4 W10 81.2(3) . . ?
O1T K4 W10 91.1(3) 1_554 . ?
O12W K4 W5 142.0(13) . . ?
O2W K4 W5 66.4(5) . . ?
O9T K4 W5 81.9(4) 5_554 . ?
O12 K4 W5 119.0(4) 1_554 . ?
O10T K4 W5 80.2(4) . . ?
K6 K4 W5 68.9(3) . . ?
O510 K4 W5 26.8(2) . . ?
O5T K4 W5 25.0(2) . . ?
O1T K4 W5 133.6(4) 1_554 . ?
W10 K4 W5 57.02(14) . . ?
O12W K4 W1 85.2(12) . 1_554 ?
O2W K4 W1 65.7(5) . 1_554 ?
O9T K4 W1 118.5(4) 5_554 1_554 ?
O12 K4 W1 27.2(3) 1_554 1_554 ?
O10T K4 W1 88.3(3) . 1_554 ?
K6 K4 W1 157.3(4) . 1_554 ?
O510 K4 W1 129.9(4) . 1_554 ?
O5T K4 W1 121.2(4) . 1_554 ?
O1T K4 W1 25.3(3) 1_554 1_554 ?
W10 K4 W1 110.2(2) . 1_554 ?
W5 K4 W1 131.5(3) . 1_554 ?
K7 K5 O2W 143.9(8) . . ?
K7 K5 O8T 88.0(7) . 4_564 ?
O2W K5 O8T 124.1(5) . 4_564 ?
K7 K5 O13 97.9(8) . 1_554 ?
O2W K5 O13 65.8(6) . 1_554 ?
O8T K5 O13 95.4(4) 4_564 1_554 ?
K7 K5 O10T 93.3(8) . . ?
O2W K5 O10T 67.8(5) . . ?
O8T K5 O10T 150.0(5) 4_564 . ?
O13 K5 O10T 114.0(5) 1_554 . ?
K7 K5 O710 125.6(8) . . ?
O2W K5 O710 69.6(6) . . ?
O8T K5 O710 100.0(4) 4_564 . ?
O13 K5 O710 133.9(4) 1_554 . ?
O10T K5 O710 55.7(4) . . ?
K7 K5 O7W 74.6(7) . . ?
O2W K5 O7W 131.0(6) . . ?
O8T K5 O7W 65.2(4) 4_564 . ?
O13 K5 O7W 159.0(4) 1_554 . ?
O10T K5 O7W 86.3(4) . . ?
O710 K5 O7W 61.4(3) . . ?
K7 K5 O7T 149.5(7) . . ?
O2W K5 O7T 66.7(5) . . ?
O8T K5 O7T 64.9(4) 4_564 . ?
O13 K5 O7T 98.4(4) 1_554 . ?
O10T K5 O7T 103.4(5) . . ?
O710 K5 O7T 52.2(3) . . ?
O7W K5 O7T 81.0(4) . . ?
K7 K5 O1T 72.4(7) . 1_554 ?
O2W K5 O1T 72.2(5) . 1_554 ?
O8T K5 O1T 138.3(5) 4_564 1_554 ?
O13 K5 O1T 53.4(4) 1_554 1_554 ?
O10T K5 O1T 69.5(4) . 1_554 ?
O710 K5 O1T 121.4(4) . 1_554 ?
O7W K5 O1T 137.3(5) . 1_554 ?
O7T K5 O1T 137.4(4) . 1_554 ?
K7 K5 W10 106.7(8) . . ?
O2W K5 W10 68.6(5) . . ?
O8T K5 W10 128.0(4) 4_564 . ?
O13 K5 W10 129.6(3) 1_554 . ?
O10T K5 W10 24.5(3) . . ?
O710 K5 W10 31.5(2) . . ?
O7W K5 W10 71.2(3) . . ?
O7T K5 W10 81.9(3) . . ?
O1T K5 W10 93.3(3) 1_554 . ?
K7 K5 W7 142.6(8) . . ?
O2W K5 W7 66.9(5) . . ?
O8T K5 W7 80.5(3) 4_564 . ?
O13 K5 W7 118.4(4) 1_554 . ?
O10T K5 W7 80.5(3) . . ?
O710 K5 W7 26.8(2) . . ?
O7W K5 W7 68.3(3) . . ?
O7T K5 W7 25.5(2) . . ?
O1T K5 W7 136.0(4) 1_554 . ?
W10 K5 W7 57.39(11) . . ?
K7 K5 W1 84.8(7) . 1_554 ?
O2W K5 W1 65.6(5) . 1_554 ?
O8T K5 W1 119.9(4) 4_564 1_554 ?
O13 K5 W1 28.3(3) 1_554 1_554 ?
O10T K5 W1 90.0(3) . 1_554 ?
O710 K5 W1 131.4(3) . 1_554 ?
O7W K5 W1 158.8(4) . 1_554 ?
O7T K5 W1 120.1(3) . 1_554 ?
O1T K5 W1 25.2(3) 1_554 1_554 ?
W10 K5 W1 111.06(17) . 1_554 ?
W7 K5 W1 131.6(2) . 1_554 ?
O7W K6 O12W 93.5(7) 2_665 . ?
O7W K6 K4 123.3(4) 2_665 . ?
O12W K6 K4 29.9(6) . . ?
O7W K6 O102 98.5(4) 2_665 . ?
O12W K6 O102 94.6(7) . . ?
K4 K6 O102 87.9(4) . . ?
O7W K6 O510 148.8(5) 2_665 . ?
O12W K6 O510 86.0(7) . . ?
K4 K6 O510 60.0(3) . . ?
O102 K6 O510 50.5(4) . . ?
O7W K6 O45 143.8(5) 2_665 . ?
O12W K6 O45 122.4(7) . . ?
K4 K6 O45 92.7(4) . . ?
O102 K6 O45 83.8(4) . . ?
O510 K6 O45 49.7(3) . . ?
O7W K6 O13W 63.9(6) 2_665 2_665 ?
O12W K6 O13W 57.9(8) . 2_665 ?
K4 K6 O13W 75.7(7) . 2_665 ?
O102 K6 O13W 54.8(7) . 2_665 ?
O510 K6 O13W 90.2(7) . 2_665 ?
O45 K6 O13W 136.8(7) . 2_665 ?
O7W K6 O9T 116.6(4) 2_665 5_554 ?
O12W K6 O9T 58.8(6) . 5_554 ?
K4 K6 O9T 50.7(3) . 5_554 ?
O102 K6 O9T 135.5(4) . 5_554 ?
O510 K6 O9T 89.8(4) . 5_554 ?
O45 K6 O9T 83.0(4) . 5_554 ?
O13W K6 O9T 116.6(7) 2_665 5_554 ?
O7W K6 O3T 66.9(4) 2_665 5_554 ?
O12W K6 O3T 140.9(7) . 5_554 ?
K4 K6 O3T 149.5(4) . 5_554 ?
O102 K6 O3T 120.7(5) . 5_554 ?
O510 K6 O3T 128.4(5) . 5_554 ?
O45 K6 O3T 80.8(4) . 5_554 ?
O13W K6 O3T 128.2(7) 2_665 5_554 ?
O9T K6 O3T 98.7(4) 5_554 5_554 ?
O7W K6 O89 67.2(3) 2_665 5_554 ?
O12W K6 O89 64.8(6) . 5_554 ?
K4 K6 O89 82.1(3) . 5_554 ?
O102 K6 O89 152.9(5) . 5_554 ?
O510 K6 O89 137.7(4) . 5_554 ?
O45 K6 O89 121.6(4) . 5_554 ?
O13W K6 O89 98.2(7) 2_665 5_554 ?
O9T K6 O89 49.5(3) 5_554 5_554 ?
O3T K6 O89 76.3(4) 5_554 5_554 ?
O7W K6 W9 94.6(3) 2_665 5_554 ?
O12W K6 W9 71.3(6) . 5_554 ?
K4 K6 W9 73.8(2) . 5_554 ?
O102 K6 W9 161.3(4) . 5_554 ?
O510 K6 W9 114.6(3) . 5_554 ?
O45 K6 W9 93.4(3) . 5_554 ?
O13W K6 W9 121.5(7) 2_665 5_554 ?
O9T K6 W9 26.1(2) 5_554 5_554 ?
O3T K6 W9 76.8(3) 5_554 5_554 ?
O89 K6 W9 29.3(2) 5_554 5_554 ?
O7W K6 W10 120.2(4) 2_665 . ?
O12W K6 W10 79.4(6) . . ?
K4 K6 W10 64.5(2) . . ?
O102 K6 W10 26.1(3) . . ?
O510 K6 W10 29.1(2) . . ?
O45 K6 W10 74.9(3) . . ?
O13W K6 W10 62.5(6) 2_665 . ?
O9T K6 W10 109.6(3) 5_554 . ?
O3T K6 W10 139.6(4) 5_554 . ?
O89 K6 W10 144.1(4) 5_554 . ?
W9 K6 W10 135.6(3) 5_554 . ?
K5 K7 O13W 110.5(12) . . ?
K5 K7 O4W 135.7(10) . 2_664 ?
O13W K7 O4W 98.4(9) . 2_664 ?
K5 K7 O7W 76.1(8) . . ?
O13W K7 O7W 65.5(8) . . ?
O4W K7 O7W 147.9(8) 2_664 . ?
K5 K7 O8T 61.7(6) . 4_564 ?
O13W K7 O8T 126.7(9) . 4_564 ?
O4W K7 O8T 124.1(7) 2_664 4_564 ?
O7W K7 O8T 61.5(5) . 4_564 ?
K5 K7 O12W 163.5(12) . 3_565 ?
O13W K7 O12W 60.3(9) . 3_565 ?
O4W K7 O12W 60.7(8) 2_664 3_565 ?
O7W K7 O12W 87.5(8) . 3_565 ?
O8T K7 O12W 111.3(8) 4_564 3_565 ?
K5 K7 O1T 79.6(8) . 1_554 ?
O13W K7 O1T 99.0(9) . 1_554 ?
O4W K7 O1T 62.9(5) 2_664 1_554 ?
O7W K7 O1T 143.5(8) . 1_554 ?
O8T K7 O1T 127.1(7) 4_564 1_554 ?
O12W K7 O1T 114.3(9) 3_565 1_554 ?
K5 K7 O10T 59.2(7) . . ?
O13W K7 O10T 58.2(8) . . ?
O4W K7 O10T 117.4(6) 2_664 . ?
O7W K7 O10T 78.9(6) . . ?
O8T K7 O10T 114.3(8) 4_564 . ?
O12W K7 O10T 117.1(8) 3_565 . ?
O1T K7 O10T 65.3(5) 1_554 . ?
K5 K7 O9W 104.8(9) . 1_554 ?
O13W K7 O9W 144.4(11) . 1_554 ?
O4W K7 O9W 51.0(6) 2_664 1_554 ?
O7W K7 O9W 129.0(6) . 1_554 ?
O8T K7 O9W 74.2(6) 4_564 1_554 ?
O12W K7 O9W 86.2(9) 3_565 1_554 ?
O1T K7 O9W 83.3(6) 1_554 1_554 ?
O10T K7 O9W 146.2(7) . 1_554 ?
K5 K7 O13 55.4(7) . 1_554 ?
O13W K7 O13 144.8(9) . 1_554 ?
O4W K7 O13 81.6(5) 2_664 1_554 ?
O7W K7 O13 128.0(7) . 1_554 ?
O8T K7 O13 78.3(5) 4_564 1_554 ?
O12W K7 O13 140.2(9) 3_565 1_554 ?
O1T K7 O13 49.5(4) 1_554 1_554 ?
O10T K7 O13 90.3(6) . 1_554 ?
O9W K7 O13 58.3(5) 1_554 1_554 ?
K5 K7 W1 73.2(7) . 1_554 ?
O13W K7 W1 121.6(8) . 1_554 ?
O4W K7 W1 63.1(4) 2_664 1_554 ?
O7W K7 W1 148.9(7) . 1_554 ?
O8T K7 W1 106.8(5) 4_564 1_554 ?
O12W K7 W1 123.0(8) 3_565 1_554 ?
O1T K7 W1 22.6(3) 1_554 1_554 ?
O10T K7 W1 81.2(4) . 1_554 ?
O9W K7 W1 65.2(5) 1_554 1_554 ?
O13 K7 W1 28.6(2) 1_554 1_554 ?
K5 K7 K6 118.6(9) . 3_565 ?
O13W K7 K6 50.3(7) . 3_565 ?
O4W K7 K6 105.6(6) 2_664 3_565 ?
O7W K7 K6 42.6(3) . 3_565 ?
O8T K7 K6 85.4(4) 4_564 3_565 ?
O12W K7 K6 44.9(7) 3_565 3_565 ?
O1T K7 K6 147.2(6) 1_554 3_565 ?
O10T K7 K6 99.2(5) . 3_565 ?
O9W K7 K6 114.3(6) 1_554 3_565 ?
O13 K7 K6 163.4(5) 1_554 3_565 ?
W1 K7 K6 166.6(5) 1_554 3_565 ?
O4SI Si1 O1SI 111.0(6) . . ?
O4SI Si1 O2SI 110.8(6) . . ?
O1SI Si1 O2SI 108.2(6) . . ?
O4SI Si1 O3SI 109.2(6) . . ?
O1SI Si1 O3SI 108.9(6) . . ?
O2SI Si1 O3SI 108.7(6) . . ?
Si1 O1SI W2 125.7(6) . . ?
Si1 O1SI W1 121.7(6) . . ?
W2 O1SI W1 92.5(5) . . ?
Si1 O1SI W3 124.8(6) . . ?
W2 O1SI W3 90.6(4) . . ?
W1 O1SI W3 92.0(4) . . ?
Si1 O2SI W5 123.3(7) . . ?
Si1 O2SI W4 123.2(6) . . ?
W5 O2SI W4 93.1(4) . . ?
Si1 O2SI W6 124.8(6) . . ?
W5 O2SI W6 92.3(4) . . ?
W4 O2SI W6 90.9(4) . . ?
Si1 O3SI W7 123.7(6) . . ?
Si1 O3SI W8 123.5(6) . . ?
W7 O3SI W8 92.6(4) . . ?
Si1 O3SI W9 124.5(6) . . ?
W7 O3SI W9 92.5(4) . . ?
W8 O3SI W9 90.7(4) . . ?
Si1 O4SI W11 125.6(7) . . ?
Si1 O4SI W10 124.9(7) . . ?
W11 O4SI W10 93.0(5) . . ?
Si1 O4SI W12 124.0(7) . . ?
W11 O4SI W12 87.5(5) . . ?
W10 O4SI W12 91.1(5) . . ?
Si1 O4SI Mn1 125.0(12) . . ?
W11 O4SI Mn1 1.4(12) . . ?
W10 O4SI Mn1 92.7(12) . . ?
W12 O4SI Mn1 88.8(11) . . ?
Si1 O4SI Mn2 123.8(10) . . ?
W11 O4SI Mn2 86.5(9) . . ?
W10 O4SI Mn2 92.3(9) . . ?
W12 O4SI Mn2 1.6(11) . . ?
Mn1 O4SI Mn2 87.8(13) . . ?
Mn1 O1M1 W11 1.5(16) . . ?
Mn1 O1M1 Mn2 146.4(19) . 3_565 ?
W11 O1M1 Mn2 145.1(13) . 3_565 ?
Mn1 O1M1 W12 146.3(17) . 3_565 ?
W11 O1M1 W12 145.1(9) . 3_565 ?
Mn2 O1M1 W12 2.5(13) 3_565 3_565 ?
Mn1 O1M1 K3 108.7(15) . 3_565 ?
W11 O1M1 K3 110.2(6) . 3_565 ?
Mn2 O1M1 K3 103.3(11) 3_565 3_565 ?
W12 O1M1 K3 102.5(6) 3_565 3_565 ?
W11 O1MN Mn1 4.0(12) . . ?
W11 O1MN W12 112.2(7) . . ?
Mn1 O1MN W12 116.2(12) . . ?
W11 O1MN Mn2 116.5(10) . . ?
Mn1 O1MN Mn2 120.5(14) . . ?
W12 O1MN Mn2 4.9(10) . . ?
W11 O1MN Cs1 106.7(6) . . ?
Mn1 O1MN Cs1 104.9(14) . . ?
W12 O1MN Cs1 104.7(6) . . ?
Mn2 O1MN Cs1 104.7(11) . . ?
W1 O1T K7 112.9(8) . 1_556 ?
W1 O1T K5 101.7(7) . 1_556 ?
K7 O1T K5 28.0(4) 1_556 1_556 ?
W1 O1T K4 98.3(7) . 1_556 ?
K7 O1T K4 104.4(6) 1_556 1_556 ?
K5 O1T K4 81.1(4) 1_556 1_556 ?
W2 O2T K2 174.6(8) . 5 ?
W2 O2T K1 97.7(6) . 1_556 ?
K2 O2T K1 85.3(4) 5 1_556 ?
W3 O3T K3 170.0(8) . 6 ?
W3 O3T K6 106.1(6) . 6 ?
K3 O3T K6 83.7(4) 6 6 ?
W4 O4T K1 149.4(7) . 5 ?
W4 O4T K3 103.3(6) . . ?
K1 O4T K3 107.0(4) 5 . ?
W5 O5T K2 147.6(7) . 5_554 ?
W5 O5T K1 106.6(6) . . ?
K2 O5T K1 94.4(4) 5_554 . ?
W5 O5T K4 102.2(6) . . ?
K2 O5T K4 100.1(4) 5_554 . ?
K1 O5T K4 94.9(4) . . ?
W6 O6T K2 105.9(5) . . ?
W7 O7T K3 144.9(7) . 6_554 ?
W7 O7T K1 102.2(5) . . ?
K3 O7T K1 101.4(4) 6_554 . ?
W7 O7T K5 101.5(5) . . ?
K3 O7T K5 102.0(4) 6_554 . ?
K1 O7T K5 95.1(4) . . ?
W8 O8T K5 147.3(6) . 4_565 ?
W8 O8T K3 103.2(5) . 3_565 ?
K5 O8T K3 109.1(4) 4_565 3_565 ?
W8 O8T K7 117.0(6) . 4_565 ?
K5 O8T K7 30.3(5) 4_565 4_565 ?
K3 O8T K7 138.3(6) 3_565 4_565 ?
W9 O9T K4 142.5(6) . 6 ?
W9 O9T K2 106.4(5) . . ?
K4 O9T K2 111.1(5) 6 . ?
W9 O9T K6 97.3(5) . 6 ?
K4 O9T K6 60.2(4) 6 6 ?
K2 O9T K6 124.8(5) . 6 ?
W10 O10T K5 111.0(7) . . ?
W10 O10T K4 108.1(7) . . ?
K5 O10T K4 94.8(5) . . ?
W10 O10T K7 124.3(7) . . ?
K5 O10T K7 27.6(4) . . ?
K4 O10T K7 109.3(6) . . ?
W2 O12 W1 123.6(7) . . ?
W2 O12 K4 123.8(6) . 1_556 ?
W1 O12 K4 111.8(5) . 1_556 ?
W3 O13 W1 124.1(6) . . ?
W3 O13 K5 125.4(6) . 1_556 ?
W1 O13 K5 109.1(5) . 1_556 ?
W3 O13 K7 138.7(6) . 1_556 ?
W1 O13 K7 95.9(5) . 1_556 ?
K5 O13 K7 26.7(4) 1_556 1_556 ?
W2 O23 W3 123.8(7) . . ?
W2 O23 K1 111.5(5) . 1_556 ?
W3 O23 K1 121.1(6) . 1_556 ?
W4 O24 W2 146.7(8) . . ?
W6 O26 W2 145.1(7) . . ?
W8 O38 W3 147.9(8) . . ?
W9 O39 W3 144.3(7) . . ?
W5 O45 W4 119.5(6) . . ?
W5 O45 K6 100.3(5) . . ?
W4 O45 K6 108.9(5) . . ?
W6 O46 W4 121.0(6) . . ?
W5 O56 W6 119.3(6) . . ?
W7 O57 W5 146.1(7) . . ?
W7 O57 K1 105.2(5) . . ?
W5 O57 K1 98.1(5) . . ?
W9 O69 W6 157.1(7) . . ?
W9 O69 K2 98.9(5) . . ?
W6 O69 K2 96.9(4) . . ?
W7 O78 W8 118.6(6) . . ?
W9 O79 W7 120.0(6) . . ?
W9 O89 W8 119.0(6) . . ?
W9 O89 K6 89.6(4) . 6 ?
W8 O89 K6 131.2(6) . 6 ?
W10 O101 W11 116.0(7) . . ?
W10 O101 Mn1 120.2(11) . . ?
W11 O101 Mn1 4.3(10) . . ?
W10 O101 Cs1 97.2(5) . . ?
W11 O101 Cs1 99.8(5) . . ?
Mn1 O101 Cs1 99.6(12) . . ?
W10 O102 W12 116.1(8) . . ?
W10 O102 Mn2 119.5(10) . . ?
W12 O102 Mn2 3.6(10) . . ?
W10 O102 K6 104.8(6) . . ?
W12 O102 K6 112.6(7) . . ?
Mn2 O102 K6 112.0(10) . . ?
W10 O102 Cs1 98.8(5) . . ?
W12 O102 Cs1 100.6(6) . . ?
Mn2 O102 Cs1 98.4(9) . . ?
K6 O102 Cs1 123.9(5) . . ?
W1 O111 W11 138.4(7) . . ?
W1 O111 Mn1 142.7(12) . . ?
W11 O111 Mn1 4.5(11) . . ?
W1 O112 Mn2 141.0(12) . . ?
W1 O112 W12 137.5(9) . . ?
Mn2 O112 W12 4.6(10) . . ?
W4 O412 W12 153.8(8) . . ?
W4 O412 Mn2 155.6(11) . . ?
W12 O412 Mn2 4.3(9) . . ?
W4 O412 K3 100.6(5) . . ?
W12 O412 K3 100.3(5) . . ?
Mn2 O412 K3 96.3(8) . . ?
W5 O510 W10 153.9(7) . . ?
W5 O510 K4 104.2(5) . . ?
W10 O510 K4 96.2(5) . . ?
W5 O510 K6 104.3(5) . . ?
W10 O510 K6 100.3(5) . . ?
K4 O510 K6 57.9(3) . . ?
W7 O710 W10 151.7(7) . . ?
W7 O710 K5 104.9(5) . . ?
W10 O710 K5 96.2(5) . . ?
W8 O811 Mn1 156.8(13) . . ?
W8 O811 W11 153.6(7) . . ?
Mn1 O811 W11 4.1(10) . . ?
W8 O811 K3 99.6(5) . 3_565 ?
Mn1 O811 K3 95.7(10) . 3_565 ?
W11 O811 K3 99.8(5) . 3_565 ?
K4 O2W K5 115.5(7) . . ?
K4 O2W K1 119.8(6) . . ?
K5 O2W K1 124.6(6) . . ?
K6 O7W K7 90.9(5) 3_565 . ?
K6 O7W K5 120.2(4) 3_565 . ?
K7 O7W K5 29.3(4) . . ?
K3 O9W K7 155.2(8) 3_565 1_556 ?
K4 O12W K6 76.7(13) . . ?
K4 O12W K7 164.1(19) . 2_665 ?
K6 O12W K7 88.1(9) . 2_665 ?
K7 O13W Cs1 145.4(12) . . ?
K7 O13W K6 85.8(9) . 3_565 ?
Cs1 O13W K6 125.3(11) . 3_565 ?

loop_
_geom_bond_atom_site_label_1
_geom_bond_atom_site_label_2
_geom_bond_distance
_geom_bond_site_symmetry_2
_geom_bond_publ_flag
W1 O1T 1.726(16) . ?
W1 O112 1.840(15) . ?
W1 O111 1.907(13) . ?
W1 O12 1.966(13) . ?
W1 O13 1.991(12) . ?
W1 O1SI 2.363(13) . ?
W1 K5 3.973(8) 1_556 ?
W1 K4 4.001(9) 1_556 ?
W1 K7 4.133(17) 1_556 ?
W2 O2T 1.682(15) . ?
W2 O12 1.905(12) . ?
W2 O23 1.916(13) . ?
W2 O26 1.922(13) . ?
W2 O24 1.945(14) . ?
W2 O1SI 2.361(12) . ?
W2 K1 3.955(5) 1_556 ?
W3 O3T 1.705(15) . ?
W3 O13 1.886(12) . ?
W3 O23 1.919(13) . ?
W3 O38 1.932(13) . ?
W3 O39 1.950(12) . ?
W3 O1SI 2.399(12) . ?
W4 O4T 1.675(13) . ?
W4 O412 1.804(12) . ?
W4 O24 1.897(13) . ?
W4 O45 1.971(12) . ?
W4 O46 1.978(11) . ?
W4 O2SI 2.344(12) . ?
W4 K3 3.736(4) . ?
W5 O5T 1.716(13) . ?
W5 O510 1.846(12) . ?
W5 O45 1.925(13) . ?
W5 O57 1.928(12) . ?
W5 O56 1.932(13) . ?
W5 O2SI 2.292(12) . ?
W5 K1 3.782(5) . ?
W5 K4 3.967(10) . ?
W5 K6 4.030(10) . ?
W6 O6T 1.712(11) . ?
W6 O46 1.879(11) . ?
W6 O26 1.901(13) . ?
W6 O69 1.958(12) . ?
W6 O56 1.960(12) . ?
W6 O2SI 2.367(12) . ?
W6 K2 3.765(4) . ?
W7 O7T 1.731(13) . ?
W7 O710 1.839(12) . ?
W7 O78 1.898(12) . ?
W7 O57 1.907(12) . ?
W7 O79 1.958(12) . ?
W7 O3SI 2.297(12) . ?
W7 K5 3.945(8) . ?
W7 K1 3.946(6) . ?
W8 O8T 1.734(11) . ?
W8 O811 1.814(12) . ?
W8 O38 1.894(13) . ?
W8 O89 1.987(11) . ?
W8 O78 2.008(12) . ?
W8 O3SI 2.350(12) . ?
W8 K3 3.733(4) 3_565 ?
W9 O9T 1.718(11) . ?
W9 O69 1.888(12) . ?
W9 O89 1.894(11) . ?
W9 O39 1.896(12) . ?
W9 O79 1.921(12) . ?
W9 O3SI 2.353(12) . ?
W9 K2 3.775(4) . ?
W9 K6 3.867(9) 6 ?
W10 O10T 1.700(15) . ?
W10 O102 1.825(14) . ?
W10 O101 1.876(13) . ?
W10 O510 1.984(12) . ?
W10 O710 2.014(12) . ?
W10 O4SI 2.283(12) . ?
W10 K5 3.832(7) . ?
W10 K4 3.846(9) . ?
W10 K6 4.016(9) . ?
W10 Cs1 4.0317(9) . ?
W11 O1MN 1.855(13) . ?
W11 O1M1 1.862(15) . ?
W11 O111 1.912(15) . ?
W11 O101 2.020(15) . ?
W11 O811 2.103(14) . ?
W11 O4SI 2.271(13) . ?
W11 W12 3.152(13) . ?
W11 Mn2 3.23(3) . ?
W11 K3 3.923(7) 3_565 ?
W11 Cs1 4.188(7) . ?
Mn1 O1M1 1.71(3) . ?
Mn1 O1MN 1.94(4) . ?
Mn1 O111 1.94(5) . ?
Mn1 O101 2.04(5) . ?
Mn1 O811 2.07(4) . ?
Mn1 O4SI 2.42(3) . ?
Mn1 K3 3.79(3) 3_565 ?
Mn1 Cs1 4.20(4) . ?
W12 O1MN 1.942(17) . ?
W12 O102 2.017(18) . ?
W12 O112 2.02(2) . ?
W12 O412 2.081(17) . ?
W12 O1M1 2.104(17) 2_665 ?
W12 O4SI 2.288(15) . ?
W12 K3 3.908(12) . ?
W12 Cs1 4.195(12) . ?
Mn2 O1MN 1.94(3) . ?
Mn2 O1M1 1.96(3) 2_665 ?
Mn2 O112 1.97(4) . ?
Mn2 O102 2.12(3) . ?
Mn2 O412 2.13(3) . ?
Mn2 O4SI 2.44(3) . ?
Mn2 K3 3.83(3) . ?
Mn2 Cs1 4.20(3) . ?
Cs1 O13W 3.18(3) . ?
Cs1 O13W 3.18(3) 3_565 ?
Cs1 O13W 3.18(3) 2_665 ?
Cs1 O1MN 3.259(14) 3_565 ?
Cs1 O1MN 3.259(14) 2_665 ?
Cs1 O1MN 3.259(14) . ?
Cs1 O102 3.327(14) 3_565 ?
Cs1 O102 3.327(14) 2_665 ?
Cs1 O102 3.327(14) . ?
Cs1 O101 3.342(14) 3_565 ?
Cs1 O101 3.342(14) . ?
Cs1 O101 3.342(14) 2_665 ?
K1 O4T 2.690(14) 6_554 ?
K1 O2W 2.747(17) . ?
K1 O11W 2.78(3) . ?
K1 O23 2.828(14) 1_554 ?
K1 O5T 2.914(14) . ?
K1 O57 2.992(14) . ?
K1 O8W 3.108(14) . ?
K1 O7T 3.199(14) . ?
K1 O2T 3.359(16) 1_554 ?
K1 W2 3.955(5) 1_554 ?
K2 O5W 2.76(2) . ?
K2 O5T 2.793(13) 6 ?
K2 O2T 2.795(16) 6_554 ?
K2 O6W 2.81(2) . ?
K2 O9T 2.911(12) . ?
K2 O6T 2.918(12) . ?
K2 O3W 2.926(15) . ?
K2 O69 2.991(13) . ?
K2 K1 4.189(7) 6 ?
K2 K4 4.626(10) 6 ?
K3 O7T 2.678(14) 5 ?
K3 O3T 2.782(16) 5_554 ?
K3 O1M1 2.869(15) 2_665 ?
K3 O8T 2.933(12) 2_665 ?
K3 O412 2.958(13) . ?
K3 O811 2.974(12) 2_665 ?
K3 O4T 2.976(13) . ?
K3 O1W 3.02(2) . ?
K3 O9W 3.05(2) 2_665 ?
K3 W8 3.733(4) 2_665 ?
K3 Mn1 3.79(3) 2_665 ?
K4 O12W 1.55(3) . ?
K4 O2W 2.487(18) . ?
K4 O9T 2.697(14) 5_554 ?
K4 O12 2.831(16) 1_554 ?
K4 O10T 2.962(17) . ?
K4 K6 3.023(13) . ?
K4 O510 3.089(15) . ?
K4 O5T 3.231(17) . ?
K4 O1T 3.369(18) 1_554 ?
K4 W1 4.001(9) 1_554 ?
K5 K7 1.55(2) . ?
K5 O2W 2.598(17) . ?
K5 O8T 2.703(13) 4_564 ?
K5 O13 2.847(14) 1_554 ?
K5 O10T 2.879(16) . ?
K5 O710 3.050(15) . ?
K5 O7W 3.077(13) . ?
K5 O7T 3.217(15) . ?
K5 O1T 3.246(18) 1_554 ?
K5 W1 3.973(7) 1_554 ?
K6 O7W 2.849(16) 2_665 ?
K6 O12W 2.97(3) . ?
K6 O102 3.142(17) . ?
K6 O510 3.154(15) . ?
K6 O45 3.215(16) . ?
K6 O13W 3.25(4) 2_665 ?
K6 O9T 3.253(17) 5_554 ?
K6 O3T 3.380(18) 5_554 ?
K6 O89 3.384(15) 5_554 ?
K6 W9 3.867(9) 5_554 ?
K7 O13W 2.93(4) . ?
K7 O4W 3.03(3) 2_664 ?
K7 O7W 3.06(2) . ?
K7 O8T 3.07(2) 4_564 ?
K7 O12W 3.08(4) 3_565 ?
K7 O1T 3.15(2) 1_554 ?
K7 O10T 3.35(2) . ?
K7 O9W 3.39(3) 1_554 ?
K7 O13 3.42(2) 1_554 ?
K7 W1 4.133(17) 1_554 ?
K7 K6 4.21(2) 3_565 ?
Si1 O4SI 1.653(12) . ?
Si1 O1SI 1.660(15) . ?
Si1 O2SI 1.661(13) . ?
Si1 O3SI 1.665(12) . ?
O1M1 Mn2 1.96(3) 3_565 ?
O1M1 W12 2.104(17) 3_565 ?
O1M1 K3 2.869(15) 3_565 ?
O1T K7 3.15(2) 1_556 ?
O1T K5 3.246(18) 1_556 ?
O1T K4 3.369(18) 1_556 ?
O2T K2 2.795(16) 5 ?
O2T K1 3.359(16) 1_556 ?
O3T K3 2.782(16) 6 ?
O3T K6 3.380(18) 6 ?
O4T K1 2.690(14) 5 ?
O5T K2 2.793(13) 5_554 ?
O7T K3 2.678(14) 6_554 ?
O8T K5 2.703(13) 4_565 ?
O8T K3 2.934(12) 3_565 ?
O8T K7 3.07(2) 4_565 ?
O9T K4 2.697(14) 6 ?
O9T K6 3.253(17) 6 ?
O12 K4 2.831(16) 1_556 ?
O13 K5 2.847(14) 1_556 ?
O13 K7 3.42(2) 1_556 ?
O23 K1 2.828(14) 1_556 ?
O89 K6 3.384(15) 6 ?
O811 K3 2.974(12) 3_565 ?
O4W K7 3.03(3) 3_566 ?
O7W K6 2.849(15) 3_565 ?
O9W K3 3.05(2) 3_565 ?
O9W K7 3.39(3) 1_556 ?
O12W K7 3.08(4) 2_665 ?
O13W K6 3.25(4) 3_565 ?
